data_7034342
loop_
_publ_author_name
'Wright, Luka A.'
'Hope, Eric G.'
'Solan, Gregory A.'
'Cross, Warren B.'
'Singh, Kuldip'

_publ_section_title
;
 Organo-palladium(ii) complexes bearing unsymmetrical N,N,N-pincer
 ligands: synthesis, structures and oxidatively induced coupling
 reactions.
;
_journal_issue 16
_journal_name_full 'Dalton transactions (Cambridge, England : 2003)'
_journal_page_first 7230
_journal_page_last 7241
_journal_paper_doi 10.1039/c5dt00216h
_journal_volume 44
_journal_year 2015
_chemical_formula_moiety 'C22 H22 Cl N3 Pd'
_chemical_formula_sum 'C22 H22 Cl N3 Pd'
_chemical_formula_weight 470.28
_chemical_name_systematic
; 
 ? 
;
_space_group_IT_number 14
_symmetry_cell_setting monoclinic
_symmetry_space_group_name_Hall '-P 2yn'
_symmetry_space_group_name_H-M 'P 1 21/n 1'
_atom_sites_solution_hydrogens geom
_atom_sites_solution_primary direct
_atom_sites_solution_secondary difmap
_audit_creation_method SHELXL-97
_audit_update_record
;
2015-01-12 deposited with the CCDC.
2015-02-24 downloaded from the CCDC.
;
_cell_angle_alpha 90.00
_cell_angle_beta 93.133(5)
_cell_angle_gamma 90.00
_cell_formula_units_Z 8
_cell_length_a 17.674(4)
_cell_length_b 8.9111(19)
_cell_length_c 24.267(5)
_cell_measurement_reflns_used 688
_cell_measurement_temperature 150(2)
_cell_measurement_theta_max 28.383
_cell_measurement_theta_min 2.435
_cell_volume 3816.2(14)
_computing_cell_refinement 'Bruker SMART'
_computing_data_collection 'Bruker SMART'
_computing_data_reduction 'Bruker SHELXTL'
_computing_molecular_graphics 'Bruker SHELXTL'
_computing_publication_material 'Bruker SHELXTL'
_computing_structure_refinement 'SHELXL-97 (Sheldrick, 1997)'
_computing_structure_solution 'SHELXS-97 (Sheldrick, 1990)'
_diffrn_ambient_temperature 150(2)
_diffrn_measured_fraction_theta_full 0.998
_diffrn_measured_fraction_theta_max 0.998
_diffrn_measurement_device_type 'Bruker Apex 2000 CCD area detector'
_diffrn_measurement_method 'phi and omega scans'
_diffrn_radiation_monochromator graphite
_diffrn_radiation_source 'fine-focus sealed tube'
_diffrn_radiation_type MoK\a
_diffrn_radiation_wavelength 0.71073
_diffrn_reflns_av_R_equivalents 0.1336
_diffrn_reflns_av_sigmaI/netI 0.1441
_diffrn_reflns_limit_h_max 21
_diffrn_reflns_limit_h_min -21
_diffrn_reflns_limit_k_max 10
_diffrn_reflns_limit_k_min -10
_diffrn_reflns_limit_l_max 29
_diffrn_reflns_limit_l_min -29
_diffrn_reflns_number 28912
_diffrn_reflns_theta_full 26.00
_diffrn_reflns_theta_max 26.00
_diffrn_reflns_theta_min 1.39
_exptl_absorpt_coefficient_mu 1.124
_exptl_absorpt_correction_T_max 0.862
_exptl_absorpt_correction_T_min 0.559
_exptl_absorpt_correction_type empirical
_exptl_absorpt_process_details
;
absorption correction based on 5677 reflections(SADABS);Rint 0.0838 before
correction and 0.0561 after.
;
_exptl_crystal_colour red
_exptl_crystal_density_diffrn 1.637
_exptl_crystal_density_method 'not measured'
_exptl_crystal_description plate
_exptl_crystal_F_000 1904
_exptl_crystal_size_max 0.23
_exptl_crystal_size_mid 0.20
_exptl_crystal_size_min 0.04
_refine_diff_density_max 0.821
_refine_diff_density_min -0.698
_refine_diff_density_rms 0.119
_refine_ls_extinction_method none
_refine_ls_goodness_of_fit_ref 0.890
_refine_ls_hydrogen_treatment constr
_refine_ls_matrix_type full
_refine_ls_number_parameters 493
_refine_ls_number_reflns 7469
_refine_ls_number_restraints 1
_refine_ls_restrained_S_all 0.889
_refine_ls_R_factor_all 0.1237
_refine_ls_R_factor_gt 0.0582
_refine_ls_shift/su_max 0.001
_refine_ls_shift/su_mean 0.000
_refine_ls_structure_factor_coef Fsqd
_refine_ls_weighting_details 'calc w=1/[\s^2^(Fo^2^)+(0.0248P)^2^+0.0000P] where P=(Fo^2^+2Fc^2^)/3'
_refine_ls_weighting_scheme calc
_refine_ls_wR_factor_gt 0.0914
_refine_ls_wR_factor_ref 0.1078
_reflns_number_gt 4098
_reflns_number_total 7469
_reflns_threshold_expression >2sigma(I)
_cod_data_source_file c5dt00216h2.cif
_cod_data_source_block 11047
_cod_depositor_comments
;
The following automatic conversions were performed:

'_symmetry_cell_setting' value 'Monoclinic' changed to 'monoclinic'
according to
/usr/data/users/saulius/crontab/automatic-downloads/rss-feeds/RSC/lib/dictionaries/cif_core.dic
dictionary named 'cif_core.dic' version 2.4.2 from 2011-04-26.

Automatic conversion script
Id: cif_fix_values 3105 2015-03-04 15:46:00Z robertas 

 Adding full bibliography for 7034340--7034347.cif.
;
_cod_original_sg_symbol_H-M P2(1)/n
_cod_database_code 7034342

loop_
_symmetry_equiv_pos_as_xyz
'x, y, z'
'-x+1/2, y+1/2, -z+1/2'
'-x, -y, -z'
'x-1/2, -y-1/2, z-1/2'

loop_
_atom_site_label
_atom_site_type_symbol
_atom_site_fract_x
_atom_site_fract_y
_atom_site_fract_z
_atom_site_U_iso_or_equiv
_atom_site_adp_type
_atom_site_occupancy
_atom_site_symmetry_multiplicity
_atom_site_calc_flag
_atom_site_refinement_flags
Pd1 Pd 0.87136(3) 0.83002(6) 0.02279(2) 0.03692(16) Uani 1 1 d .
Cl1 Cl 0.75405(10) 0.9033(2) 0.04909(7) 0.0550(5) Uani 1 1 d .
N1 N 0.8943(3) 0.6861(5) 0.0859(2) 0.0388(14) Uani 1 1 d .
N2 N 0.9730(3) 0.7647(5) 0.0025(2) 0.0352(13) Uani 1 1 d .
N3 N 0.8600(3) 0.9685(6) -0.0385(2) 0.0419(14) Uani 1 1 d .
H3C H 0.8213 1.0307 -0.0382 0.050 Uiso 1 1 calc R
C1 C 0.8438(4) 0.6568(7) 0.1293(3) 0.0406(17) Uani 1 1 d .
C2 C 0.7795(4) 0.5754(8) 0.1181(3) 0.052(2) Uani 1 1 d .
H2 H 0.7691 0.5340 0.0824 0.063 Uiso 1 1 calc R
C3 C 0.7294(4) 0.5538(8) 0.1594(3) 0.054(2) Uani 1 1 d .
H3 H 0.6855 0.4941 0.1519 0.065 Uiso 1 1 calc R
C4 C 0.7418(4) 0.6170(8) 0.2109(3) 0.0450(19) Uani 1 1 d .
C5 C 0.8082(4) 0.6972(8) 0.2211(3) 0.0499(19) Uani 1 1 d .
H5 H 0.8188 0.7396 0.2566 0.060 Uiso 1 1 calc R
C6 C 0.8585(4) 0.7165(7) 0.1815(3) 0.0484(19) Uani 1 1 d .
H6 H 0.9040 0.7711 0.1896 0.058 Uiso 1 1 calc R
C7 C 0.9620(4) 0.6299(7) 0.0865(3) 0.0409(18) Uani 1 1 d .
C8 C 0.9938(4) 0.5270(7) 0.1311(3) 0.050(2) Uani 1 1 d .
H8A H 0.9533 0.4971 0.1549 0.075 Uiso 1 1 calc R
H8B H 1.0336 0.5793 0.1533 0.075 Uiso 1 1 calc R
H8C H 1.0151 0.4376 0.1143 0.075 Uiso 1 1 calc R
C9 C 1.0080(4) 0.6720(7) 0.0412(3) 0.0398(17) Uani 1 1 d .
C10 C 1.0813(4) 0.6239(7) 0.0374(3) 0.0483(19) Uani 1 1 d .
H10 H 1.1041 0.5578 0.0642 0.058 Uiso 1 1 calc R
C11 C 1.1213(4) 0.6744(8) -0.0065(3) 0.055(2) Uani 1 1 d .
H11 H 1.1726 0.6453 -0.0094 0.067 Uiso 1 1 calc R
C12 C 1.0874(4) 0.7651(7) -0.0456(3) 0.051(2) Uani 1 1 d .
H12 H 1.1154 0.7986 -0.0756 0.061 Uiso 1 1 calc R
C13 C 1.0100(4) 0.8111(7) -0.0421(3) 0.0423(18) Uani 1 1 d .
C14 C 0.9755(4) 0.9032(7) -0.0858(3) 0.0364(16) Uani 1 1 d .
C15 C 0.9042(4) 0.9803(7) -0.0811(3) 0.0402(18) Uani 1 1 d .
C16 C 0.8782(4) 1.0751(7) -0.1263(3) 0.0446(18) Uani 1 1 d .
H16 H 0.8325 1.1302 -0.1235 0.054 Uiso 1 1 calc R
C17 C 0.9171(4) 1.0882(7) -0.1730(3) 0.0496(19) Uani 1 1 d .
H17 H 0.8984 1.1510 -0.2023 0.059 Uiso 1 1 calc R
C18 C 0.9843(4) 1.0096(8) -0.1776(3) 0.058(2) Uani 1 1 d .
H18 H 1.0120 1.0183 -0.2099 0.070 Uiso 1 1 calc R
C19 C 1.0101(4) 0.9183(7) -0.1344(3) 0.050(2) Uani 1 1 d .
H19 H 1.0550 0.8622 -0.1390 0.060 Uiso 1 1 calc R
C20 C 0.6818(4) 0.6068(8) 0.2523(3) 0.0495(19) Uani 1 1 d .
H20 H 0.6507 0.5152 0.2435 0.059 Uiso 1 1 calc R
C21 C 0.7150(4) 0.5913(8) 0.3118(3) 0.060(2) Uani 1 1 d .
H21A H 0.7514 0.5081 0.3139 0.090 Uiso 1 1 calc R
H21B H 0.6741 0.5712 0.3365 0.090 Uiso 1 1 calc R
H21C H 0.7409 0.6846 0.3230 0.090 Uiso 1 1 calc R
C22 C 0.6294(4) 0.7420(8) 0.2473(3) 0.061(2) Uani 1 1 d .
H22A H 0.6581 0.8332 0.2570 0.092 Uiso 1 1 calc R
H22B H 0.5882 0.7301 0.2723 0.092 Uiso 1 1 calc R
H22C H 0.6082 0.7500 0.2092 0.092 Uiso 1 1 calc R
Pd1A Pd 0.35032(3) 0.60208(6) 0.01433(2) 0.04820(19) Uani 1 1 d .
Cl1A Cl 0.29151(11) 0.7717(2) 0.06874(8) 0.0618(6) Uani 1 1 d .
N1A N 0.3371(3) 0.4205(6) 0.0638(2) 0.0454(15) Uani 1 1 d .
N2A N 0.4082(3) 0.4558(7) -0.0283(2) 0.0480(16) Uani 1 1 d .
N3A N 0.3647(3) 0.7596(6) -0.0387(2) 0.0540(17) Uani 1 1 d .
H3B H 0.3435 0.8462 -0.0314 0.065 Uiso 1 1 calc R
C1A C 0.2926(4) 0.4162(7) 0.1107(3) 0.0457(19) Uani 1 1 d .
C2A C 0.3168(4) 0.4932(8) 0.1583(3) 0.056(2) Uani 1 1 d .
H2A H 0.3624 0.5499 0.1592 0.067 Uiso 1 1 calc R
C3A C 0.2748(4) 0.4866(8) 0.2037(3) 0.066(2) Uani 1 1 d .
H3A H 0.2924 0.5398 0.2358 0.079 Uiso 1 1 calc R
C4A C 0.2075(4) 0.4065(8) 0.2056(3) 0.053(2) Uani 1 1 d .
C5A C 0.1846(4) 0.3341(7) 0.1574(3) 0.055(2) Uani 1 1 d .
H5A H 0.1383 0.2797 0.1561 0.066 Uiso 1 1 calc R
C6A C 0.2259(4) 0.3371(7) 0.1110(3) 0.051(2) Uani 1 1 d .
H6A H 0.2081 0.2841 0.0789 0.061 Uiso 1 1 calc R
C7A C 0.3709(4) 0.3020(8) 0.0462(3) 0.053(2) Uani 1 1 d .
C8A C 0.3721(4) 0.1566(8) 0.0756(3) 0.067(2) Uani 1 1 d .
H8A1 H 0.4245 0.1219 0.0814 0.100 Uiso 1 1 calc R
H8A2 H 0.3427 0.0826 0.0536 0.100 Uiso 1 1 calc R
H8A3 H 0.3497 0.1691 0.1114 0.100 Uiso 1 1 calc R
C9A C 0.4116(4) 0.3165(9) -0.0038(3) 0.050(2) Uani 1 1 d .
C10A C 0.4514(4) 0.2004(8) -0.0246(3) 0.060(2) Uani 1 1 d .
H10A H 0.4532 0.1053 -0.0068 0.072 Uiso 1 1 calc R
C11A C 0.4889(4) 0.2251(9) -0.0723(4) 0.063(3) Uani 1 1 d .
H11A H 0.5173 0.1465 -0.0878 0.076 Uiso 1 1 calc R
C12A C 0.4852(4) 0.3587(9) -0.0965(3) 0.059(2) Uani 1 1 d .
H12A H 0.5075 0.3761 -0.1288 0.070 Uiso 1 1 d R
C13A C 0.4442(4) 0.4818(9) -0.0750(3) 0.049(2) Uani 1 1 d .
C14A C 0.4412(4) 0.6250(9) -0.1036(3) 0.049(2) Uani 1 1 d .
C15A C 0.4022(4) 0.7553(9) -0.0849(3) 0.047(2) Uani 1 1 d .
C16A C 0.4017(4) 0.8855(8) -0.1186(3) 0.053(2) Uani 1 1 d .
H16A H 0.3747 0.9710 -0.1068 0.063 Uiso 1 1 calc R
C17A C 0.4369(4) 0.8950(9) -0.1659(3) 0.061(2) Uani 1 1 d .
H17A H 0.4355 0.9851 -0.1869 0.073 Uiso 1 1 calc R
C18A C 0.4763(4) 0.7670(11) -0.1839(3) 0.067(2) Uani 1 1 d .
H18A H 0.5020 0.7706 -0.2173 0.081 Uiso 1 1 calc R
C19A C 0.4771(4) 0.6417(9) -0.1540(4) 0.065(2) Uani 1 1 d D
H19A H 0.4986 0.5647 -0.1651 0.078 Uiso 1 1 d RD
C20A C 0.1662(5) 0.4029(9) 0.2593(4) 0.077(3) Uani 1 1 d .
H20A H 0.2011 0.3516 0.2872 0.093 Uiso 1 1 calc R
C21A C 0.0923(4) 0.3111(8) 0.2560(3) 0.073(3) Uani 1 1 d .
H21D H 0.0674 0.3196 0.2909 0.109 Uiso 1 1 calc R
H21E H 0.1040 0.2055 0.2490 0.109 Uiso 1 1 calc R
H21F H 0.0586 0.3497 0.2259 0.109 Uiso 1 1 calc R
C22A C 0.1530(7) 0.5455(13) 0.2802(5) 0.183(7) Uani 1 1 d .
H22D H 0.2006 0.5875 0.2960 0.275 Uiso 1 1 calc R
H22E H 0.1162 0.5386 0.3090 0.275 Uiso 1 1 calc R
H22F H 0.1327 0.6106 0.2504 0.275 Uiso 1 1 calc R

loop_
_atom_site_aniso_label
_atom_site_aniso_U_11
_atom_site_aniso_U_22
_atom_site_aniso_U_33
_atom_site_aniso_U_23
_atom_site_aniso_U_13
_atom_site_aniso_U_12
Pd1 0.0363(3) 0.0369(3) 0.0371(3) -0.0109(3) -0.0016(2) 0.0084(3)
Cl1 0.0474(11) 0.0756(14) 0.0425(11) 0.0002(10) 0.0062(9) 0.0272(10)
N1 0.040(3) 0.036(3) 0.039(3) -0.011(3) -0.008(3) 0.007(3)
N2 0.035(3) 0.026(3) 0.044(4) -0.019(3) -0.001(3) 0.001(3)
N3 0.040(3) 0.043(4) 0.043(4) -0.008(3) 0.006(3) 0.010(3)
C1 0.037(4) 0.041(4) 0.044(4) 0.005(4) 0.001(3) 0.003(3)
C2 0.043(5) 0.061(5) 0.051(5) -0.014(4) -0.007(4) 0.003(4)
C3 0.040(5) 0.054(5) 0.068(6) -0.003(4) -0.008(4) -0.005(4)
C4 0.037(4) 0.045(5) 0.051(5) 0.001(4) -0.011(4) 0.004(3)
C5 0.058(5) 0.061(5) 0.030(4) 0.004(4) 0.001(4) -0.008(4)
C6 0.050(5) 0.049(5) 0.045(5) -0.008(4) -0.008(4) -0.013(4)
C7 0.044(4) 0.030(4) 0.048(5) -0.009(3) -0.010(4) 0.004(3)
C8 0.048(5) 0.036(4) 0.064(5) -0.002(4) -0.010(4) 0.011(3)
C9 0.035(4) 0.027(4) 0.056(5) -0.016(4) -0.010(4) 0.002(3)
C10 0.042(5) 0.047(5) 0.056(5) -0.018(4) -0.002(4) 0.003(4)
C11 0.028(4) 0.053(5) 0.084(6) -0.037(5) -0.006(4) 0.014(4)
C12 0.047(5) 0.044(5) 0.062(5) -0.022(4) 0.007(4) -0.009(4)
C13 0.040(4) 0.035(4) 0.052(5) -0.022(4) 0.004(4) -0.004(3)
C14 0.045(4) 0.031(4) 0.034(4) -0.009(3) 0.004(3) -0.013(3)
C15 0.045(5) 0.028(4) 0.047(5) -0.016(3) -0.003(4) 0.000(3)
C16 0.050(5) 0.037(4) 0.047(5) -0.009(4) 0.002(4) -0.005(3)
C17 0.055(5) 0.038(5) 0.056(5) -0.003(4) 0.000(4) -0.009(4)
C18 0.058(5) 0.065(6) 0.053(5) 0.008(4) 0.014(4) -0.023(4)
C19 0.035(4) 0.039(5) 0.076(6) -0.010(4) 0.008(4) -0.009(3)
C20 0.039(4) 0.062(5) 0.048(5) 0.008(4) 0.005(4) -0.007(4)
C21 0.045(5) 0.083(6) 0.053(5) 0.017(4) 0.007(4) 0.004(4)
C22 0.052(5) 0.069(6) 0.065(6) 0.015(4) 0.018(4) 0.013(4)
Pd1A 0.0417(3) 0.0470(4) 0.0546(4) -0.0205(3) -0.0091(3) 0.0193(3)
Cl1A 0.0659(13) 0.0546(13) 0.0650(14) -0.0173(10) 0.0041(11) 0.0263(10)
N1A 0.044(4) 0.044(4) 0.047(4) -0.012(3) -0.008(3) 0.016(3)
N2A 0.039(4) 0.055(4) 0.049(4) -0.024(3) -0.010(3) 0.023(3)
N3A 0.069(4) 0.042(4) 0.051(4) -0.011(3) 0.006(3) 0.020(3)
C1A 0.047(5) 0.039(5) 0.049(5) -0.015(4) -0.016(4) 0.011(4)
C2A 0.043(5) 0.069(6) 0.057(5) -0.024(4) 0.003(4) -0.010(4)
C3A 0.053(5) 0.073(6) 0.072(6) -0.035(5) -0.001(5) -0.017(4)
C4A 0.048(5) 0.039(5) 0.070(6) -0.012(4) -0.005(4) -0.005(4)
C5A 0.044(5) 0.037(4) 0.081(6) -0.010(5) -0.019(4) -0.001(4)
C6A 0.058(5) 0.037(4) 0.054(5) -0.019(4) -0.025(4) 0.010(4)
C7A 0.050(5) 0.051(5) 0.055(5) -0.026(4) -0.014(4) 0.030(4)
C8A 0.078(6) 0.057(6) 0.063(5) -0.020(4) -0.021(5) 0.029(5)
C9A 0.039(4) 0.057(5) 0.054(5) -0.022(4) -0.019(4) 0.024(4)
C10A 0.062(5) 0.053(5) 0.064(6) -0.032(4) -0.013(5) 0.029(4)
C11A 0.054(5) 0.052(6) 0.082(7) -0.033(5) -0.012(5) 0.031(4)
C12A 0.042(5) 0.063(6) 0.070(6) -0.028(5) -0.007(4) 0.010(4)
C13A 0.028(4) 0.062(6) 0.055(5) -0.030(5) -0.009(4) 0.015(4)
C14A 0.033(4) 0.062(6) 0.051(5) -0.022(4) -0.008(4) 0.008(4)
C15A 0.031(4) 0.067(6) 0.043(5) -0.022(4) -0.007(4) 0.011(4)
C16A 0.049(5) 0.056(5) 0.053(5) -0.010(4) -0.003(4) 0.012(4)
C17A 0.064(6) 0.060(6) 0.057(6) -0.004(5) -0.012(4) 0.017(5)
C18A 0.054(5) 0.100(8) 0.048(5) -0.007(5) -0.001(4) 0.011(5)
C19A 0.060(6) 0.063(6) 0.071(6) -0.026(5) -0.010(5) 0.024(5)
C20A 0.079(6) 0.051(6) 0.106(8) -0.027(5) 0.038(6) -0.021(5)
C21A 0.056(5) 0.049(5) 0.112(7) 0.009(5) -0.004(5) -0.009(4)
C22A 0.239(15) 0.180(13) 0.144(11) -0.104(10) 0.129(10) -0.145(12)

loop_
_atom_type_symbol
_atom_type_description
_atom_type_scat_dispersion_real
_atom_type_scat_dispersion_imag
_atom_type_scat_source
C C 0.0033 0.0016 'International Tables Vol C Tables 4.2.6.8 and 6.1.1.4'
H H 0.0000 0.0000 'International Tables Vol C Tables 4.2.6.8 and 6.1.1.4'
N N 0.0061 0.0033 'International Tables Vol C Tables 4.2.6.8 and 6.1.1.4'
Cl Cl 0.1484 0.1585 'International Tables Vol C Tables 4.2.6.8 and 6.1.1.4'
Pd Pd -0.9988 1.0072 'International Tables Vol C Tables 4.2.6.8 and 6.1.1.4'

loop_
_geom_angle_atom_site_label_1
_geom_angle_atom_site_label_2
_geom_angle_atom_site_label_3
_geom_angle
N3 Pd1 N2 93.1(2)
N3 Pd1 N1 174.4(2)
N2 Pd1 N1 81.6(2)
N3 Pd1 Cl1 88.54(16)
N2 Pd1 Cl1 178.21(17)
N1 Pd1 Cl1 96.67(16)
C7 N1 C1 122.0(6)
C7 N1 Pd1 113.6(5)
C1 N1 Pd1 124.2(4)
C13 N2 C9 120.6(6)
C13 N2 Pd1 126.3(5)
C9 N2 Pd1 112.9(5)
C15 N3 Pd1 127.3(5)
C15 N3 H3C 116.4
Pd1 N3 H3C 116.4
C2 C1 C6 119.9(7)
C2 C1 N1 119.6(6)
C6 C1 N1 120.4(6)
C1 C2 C3 119.3(7)
C1 C2 H2 120.4
C3 C2 H2 120.4
C4 C3 C2 121.5(7)
C4 C3 H3 119.2
C2 C3 H3 119.2
C3 C4 C5 117.6(7)
C3 C4 C20 119.9(6)
C5 C4 C20 122.3(7)
C6 C5 C4 121.5(7)
C6 C5 H5 119.2
C4 C5 H5 119.2
C5 C6 C1 120.1(6)
C5 C6 H6 119.9
C1 C6 H6 119.9
N1 C7 C9 116.5(6)
N1 C7 C8 123.4(7)
C9 C7 C8 120.0(6)
C7 C8 H8A 109.5
C7 C8 H8B 109.5
H8A C8 H8B 109.5
C7 C8 H8C 109.5
H8A C8 H8C 109.5
H8B C8 H8C 109.5
N2 C9 C10 122.3(7)
N2 C9 C7 115.0(6)
C10 C9 C7 122.7(7)
C9 C10 C11 118.2(7)
C9 C10 H10 120.9
C11 C10 H10 120.9
C12 C11 C10 120.4(7)
C12 C11 H11 119.8
C10 C11 H11 119.8
C11 C12 C13 120.9(7)
C11 C12 H12 119.6
C13 C12 H12 119.6
N2 C13 C12 117.4(6)
N2 C13 C14 123.6(6)
C12 C13 C14 118.9(7)
C19 C14 C15 117.0(6)
C19 C14 C13 119.9(7)
C15 C14 C13 123.1(6)
N3 C15 C16 117.5(6)
N3 C15 C14 125.0(6)
C16 C15 C14 117.6(7)
C17 C16 C15 122.0(7)
C17 C16 H16 119.0
C15 C16 H16 119.0
C16 C17 C18 119.8(7)
C16 C17 H17 120.1
C18 C17 H17 120.1
C19 C18 C17 118.9(7)
C19 C18 H18 120.6
C17 C18 H18 120.6
C14 C19 C18 124.6(7)
C14 C19 H19 117.7
C18 C19 H19 117.7
C4 C20 C22 110.3(6)
C4 C20 C21 112.7(5)
C22 C20 C21 110.4(6)
C4 C20 H20 107.8
C22 C20 H20 107.8
C21 C20 H20 107.8
C20 C21 H21A 109.5
C20 C21 H21B 109.5
H21A C21 H21B 109.5
C20 C21 H21C 109.5
H21A C21 H21C 109.5
H21B C21 H21C 109.5
C20 C22 H22A 109.5
C20 C22 H22B 109.5
H22A C22 H22B 109.5
C20 C22 H22C 109.5
H22A C22 H22C 109.5
H22B C22 H22C 109.5
N3A Pd1A N2A 92.2(3)
N3A Pd1A N1A 174.0(2)
N2A Pd1A N1A 82.2(3)
N3A Pd1A Cl1A 89.14(17)
N2A Pd1A Cl1A 175.39(15)
N1A Pd1A Cl1A 96.57(17)
C7A N1A C1A 121.8(6)
C7A N1A Pd1A 112.5(6)
C1A N1A Pd1A 125.5(4)
C13A N2A C9A 120.4(6)
C13A N2A Pd1A 127.3(5)
C9A N2A Pd1A 112.2(5)
C15A N3A Pd1A 129.0(5)
C15A N3A H3B 115.5
Pd1A N3A H3B 115.5
C6A C1A C2A 118.3(7)
C6A C1A N1A 122.1(6)
C2A C1A N1A 119.6(7)
C3A C2A C1A 119.5(7)
C3A C2A H2A 120.2
C1A C2A H2A 120.2
C2A C3A C4A 123.7(7)
C2A C3A H3A 118.2
C4A C3A H3A 118.2
C5A C4A C3A 115.1(8)
C5A C4A C20A 125.7(7)
C3A C4A C20A 119.2(7)
C6A C5A C4A 122.9(7)
C6A C5A H5A 118.6
C4A C5A H5A 118.6
C1A C6A C5A 120.5(7)
C1A C6A H6A 119.7
C5A C6A H6A 119.7
N1A C7A C9A 117.5(7)
N1A C7A C8A 123.3(7)
C9A C7A C8A 119.2(6)
C7A C8A H8A1 109.5
C7A C8A H8A2 109.5
H8A1 C8A H8A2 109.5
C7A C8A H8A3 109.5
H8A1 C8A H8A3 109.5
H8A2 C8A H8A3 109.5
C10A C9A N2A 122.4(8)
C10A C9A C7A 122.1(8)
N2A C9A C7A 115.5(6)
C9A C10A C11A 118.0(8)
C9A C10A H10A 121.0
C11A C10A H10A 121.0
C12A C11A C10A 119.9(7)
C12A C11A H11A 120.1
C10A C11A H11A 120.1
C11A C12A C13A 122.7(8)
C11A C12A H12A 121.4
C13A C12A H12A 115.9
N2A C13A C12A 116.6(8)
N2A C13A C14A 123.1(7)
C12A C13A C14A 120.3(8)
C19A C14A C15A 115.7(7)
C19A C14A C13A 119.9(7)
C15A C14A C13A 124.4(7)
N3A C15A C16A 118.2(7)
N3A C15A C14A 123.9(8)
C16A C15A C14A 117.9(7)
C17A C16A C15A 123.8(7)
C17A C16A H16A 118.1
C15A C16A H16A 118.1
C16A C17A C18A 118.2(8)
C16A C17A H17A 120.9
C18A C17A H17A 120.9
C19A C18A C17A 119.9(8)
C19A C18A H18A 120.1
C17A C18A H18A 120.1
C18A C19A C14A 124.5(8)
C18A C19A H19A 120.3
C14A C19A H19A 115.1
C22A C20A C4A 112.9(8)
C22A C20A C21A 110.2(8)
C4A C20A C21A 114.1(7)
C22A C20A H20A 106.3
C4A C20A H20A 106.3
C21A C20A H20A 106.3
C20A C21A H21D 109.5
C20A C21A H21E 109.5
H21D C21A H21E 109.5
C20A C21A H21F 109.5
H21D C21A H21F 109.5
H21E C21A H21F 109.5
C20A C22A H22D 109.5
C20A C22A H22E 109.5
H22D C22A H22E 109.5
C20A C22A H22F 109.5
H22D C22A H22F 109.5
H22E C22A H22F 109.5

loop_
_geom_bond_atom_site_label_1
_geom_bond_atom_site_label_2
_geom_bond_distance
Pd1 N3 1.934(5)
Pd1 N2 1.976(5)
Pd1 N1 2.022(5)
Pd1 Cl1 2.2971(18)
N1 C7 1.297(7)
N1 C1 1.439(8)
N2 C13 1.361(8)
N2 C9 1.372(7)
N3 C15 1.335(8)
N3 H3C 0.8800
C1 C2 1.364(8)
C1 C6 1.387(8)
C2 C3 1.386(9)
C2 H2 0.9500
C3 C4 1.379(9)
C3 H3 0.9500
C4 C5 1.385(8)
C4 C20 1.503(9)
C5 C6 1.354(9)
C5 H5 0.9500
C6 H6 0.9500
C7 C9 1.452(9)
C7 C8 1.504(8)
C8 H8A 0.9800
C8 H8B 0.9800
C8 H8C 0.9800
C9 C10 1.373(8)
C10 C11 1.385(9)
C10 H10 0.9500
C11 C12 1.359(9)
C11 H11 0.9500
C12 C13 1.436(8)
C12 H12 0.9500
C13 C14 1.448(9)
C14 C19 1.365(8)
C14 C15 1.446(8)
C15 C16 1.439(8)
C16 C17 1.363(9)
C16 H16 0.9500
C17 C18 1.388(9)
C17 H17 0.9500
C18 C19 1.384(9)
C18 H18 0.9500
C19 H19 0.9500
C20 C22 1.520(8)
C20 C21 1.534(8)
C20 H20 1.0000
C21 H21A 0.9800
C21 H21B 0.9800
C21 H21C 0.9800
C22 H22A 0.9800
C22 H22B 0.9800
C22 H22C 0.9800
Pd1A N3A 1.931(6)
Pd1A N2A 1.984(5)
Pd1A N1A 2.035(6)
Pd1A Cl1A 2.2931(18)
N1A C7A 1.298(7)
N1A C1A 1.420(8)
N2A C13A 1.349(9)
N2A C9A 1.377(8)
N3A C15A 1.334(8)
N3A H3B 0.8800
C1A C6A 1.375(9)
C1A C2A 1.391(8)
C2A C3A 1.364(9)
C2A H2A 0.9500
C3A C4A 1.390(9)
C3A H3A 0.9500
C4A C5A 1.378(9)
C4A C20A 1.527(10)
C5A C6A 1.375(9)
C5A H5A 0.9500
C6A H6A 0.9500
C7A C9A 1.449(10)
C7A C8A 1.479(9)
C8A H8A1 0.9800
C8A H8A2 0.9800
C8A H8A3 0.9800
C9A C10A 1.363(8)
C10A C11A 1.385(10)
C10A H10A 0.9500
C11A C12A 1.328(9)
C11A H11A 0.9500
C12A C13A 1.429(9)
C12A H12A 0.9095
C13A C14A 1.453(10)
C14A C19A 1.416(10)
C14A C15A 1.437(9)
C15A C16A 1.418(9)
C16A C17A 1.339(9)
C16A H16A 0.9500
C17A C18A 1.418(10)
C17A H17A 0.9500
C18A C19A 1.332(10)
C18A H18A 0.9500
C19A H19A 0.8351
C20A C22A 1.392(11)
C20A C21A 1.540(9)
C20A H20A 1.0000
C21A H21D 0.9800
C21A H21E 0.9800
C21A H21F 0.9800
C22A H22D 0.9800
C22A H22E 0.9800
C22A H22F 0.9800

loop_
_geom_hbond_atom_site_label_D
_geom_hbond_atom_site_label_H
_geom_hbond_atom_site_label_A
_geom_hbond_distance_DH
_geom_hbond_distance_HA
_geom_hbond_distance_DA
_geom_hbond_angle_DHA
_geom_hbond_site_symmetry_A
N3A H3B Cl1 0.88 2.84 3.665(6) 157.0 3_675
N3 H3C Cl1A 0.88 2.73 3.585(5) 163.5 3_675

loop_
_geom_torsion_atom_site_label_1
_geom_torsion_atom_site_label_2
_geom_torsion_atom_site_label_3
_geom_torsion_atom_site_label_4
_geom_torsion
N2 Pd1 N1 C7 4.6(4)
Cl1 Pd1 N1 C7 -174.8(4)
N2 Pd1 N1 C1 179.4(5)
Cl1 Pd1 N1 C1 0.0(5)
N3 Pd1 N2 C13 -2.3(5)
N1 Pd1 N2 C13 179.6(5)
N3 Pd1 N2 C9 173.0(4)
N1 Pd1 N2 C9 -5.1(4)
N2 Pd1 N3 C15 10.4(5)
Cl1 Pd1 N3 C15 -170.2(5)
C7 N1 C1 C2 -113.6(7)
Pd1 N1 C1 C2 72.0(7)
C7 N1 C1 C6 69.4(8)
Pd1 N1 C1 C6 -105.0(6)
C6 C1 C2 C3 0.1(10)
N1 C1 C2 C3 -176.9(6)
C1 C2 C3 C4 2.3(11)
C2 C3 C4 C5 -3.1(10)
C2 C3 C4 C20 172.6(6)
C3 C4 C5 C6 1.7(10)
C20 C4 C5 C6 -173.9(6)
C4 C5 C6 C1 0.7(11)
C2 C1 C6 C5 -1.6(10)
N1 C1 C6 C5 175.5(6)
C1 N1 C7 C9 -178.1(5)
Pd1 N1 C7 C9 -3.2(7)
C1 N1 C7 C8 1.5(9)
Pd1 N1 C7 C8 176.5(4)
C13 N2 C9 C10 1.0(9)
Pd1 N2 C9 C10 -174.5(5)
C13 N2 C9 C7 -179.5(5)
Pd1 N2 C9 C7 4.9(6)
N1 C7 C9 N2 -1.2(8)
C8 C7 C9 N2 179.2(5)
N1 C7 C9 C10 178.3(6)
C8 C7 C9 C10 -1.3(9)
N2 C9 C10 C11 1.5(9)
C7 C9 C10 C11 -177.9(6)
C9 C10 C11 C12 -2.1(10)
C10 C11 C12 C13 0.3(10)
C9 N2 C13 C12 -2.9(8)
Pd1 N2 C13 C12 172.1(4)
C9 N2 C13 C14 177.1(5)
Pd1 N2 C13 C14 -8.0(8)
C11 C12 C13 N2 2.2(9)
C11 C12 C13 C14 -177.7(6)
N2 C13 C14 C19 -165.9(6)
C12 C13 C14 C19 14.0(9)
N2 C13 C14 C15 13.0(9)
C12 C13 C14 C15 -167.0(6)
Pd1 N3 C15 C16 170.4(4)
Pd1 N3 C15 C14 -8.5(9)
C19 C14 C15 N3 174.5(6)
C13 C14 C15 N3 -4.5(10)
C19 C14 C15 C16 -4.5(8)
C13 C14 C15 C16 176.6(5)
N3 C15 C16 C17 -176.4(6)
C14 C15 C16 C17 2.6(9)
C15 C16 C17 C18 -0.6(10)
C16 C17 C18 C19 0.3(10)
C15 C14 C19 C18 4.6(10)
C13 C14 C19 C18 -176.4(6)
C17 C18 C19 C14 -2.5(11)
C3 C4 C20 C22 -90.8(8)
C5 C4 C20 C22 84.7(8)
C3 C4 C20 C21 145.4(6)
C5 C4 C20 C21 -39.1(9)
N2A Pd1A N1A C7A 0.7(4)
Cl1A Pd1A N1A C7A -174.8(4)
N2A Pd1A N1A C1A -175.7(5)
Cl1A Pd1A N1A C1A 8.8(5)
N3A Pd1A N2A C13A 3.3(5)
N1A Pd1A N2A C13A -179.1(6)
N3A Pd1A N2A C9A -179.1(4)
N1A Pd1A N2A C9A -1.5(4)
N2A Pd1A N3A C15A -0.8(6)
Cl1A Pd1A N3A C15A 174.8(6)
C7A N1A C1A C6A -66.7(9)
Pd1A N1A C1A C6A 109.3(6)
C7A N1A C1A C2A 112.9(7)
Pd1A N1A C1A C2A -71.1(7)
C6A C1A C2A C3A 0.8(11)
N1A C1A C2A C3A -178.8(7)
C1A C2A C3A C4A -0.2(12)
C2A C3A C4A C5A -1.0(11)
C2A C3A C4A C20A 178.1(8)
C3A C4A C5A C6A 1.6(10)
C20A C4A C5A C6A -177.5(7)
C2A C1A C6A C5A -0.3(10)
N1A C1A C6A C5A 179.3(6)
C4A C5A C6A C1A -1.0(11)
C1A N1A C7A C9A 176.7(6)
Pd1A N1A C7A C9A 0.2(7)
C1A N1A C7A C8A -5.5(10)
Pd1A N1A C7A C8A 178.0(5)
C13A N2A C9A C10A 0.8(10)
Pd1A N2A C9A C10A -177.0(5)
C13A N2A C9A C7A 179.8(6)
Pd1A N2A C9A C7A 2.0(7)
N1A C7A C9A C10A 177.5(6)
C8A C7A C9A C10A -0.4(10)
N1A C7A C9A N2A -1.5(9)
C8A C7A C9A N2A -179.4(6)
N2A C9A C10A C11A -0.5(10)
C7A C9A C10A C11A -179.5(6)
C9A C10A C11A C12A -0.2(11)
C10A C11A C12A C13A 0.8(11)
C9A N2A C13A C12A -0.3(9)
Pd1A N2A C13A C12A 177.1(4)
C9A N2A C13A C14A 178.3(6)
Pd1A N2A C13A C14A -4.3(9)
C11A C12A C13A N2A -0.5(10)
C11A C12A C13A C14A -179.1(6)
N2A C13A C14A C19A -176.6(6)
C12A C13A C14A C19A 1.8(9)
N2A C13A C14A C15A 2.2(10)
C12A C13A C14A C15A -179.3(6)
Pd1A N3A C15A C16A 177.2(4)
Pd1A N3A C15A C14A -0.7(10)
C19A C14A C15A N3A 179.3(6)
C13A C14A C15A N3A 0.5(10)
C19A C14A C15A C16A 1.4(9)
C13A C14A C15A C16A -177.4(6)
N3A C15A C16A C17A -179.7(7)
C14A C15A C16A C17A -1.7(10)
C15A C16A C17A C18A 0.8(11)
C16A C17A C18A C19A 0.3(11)
C17A C18A C19A C14A -0.5(12)
C15A C14A C19A C18A -0.4(11)
C13A C14A C19A C18A 178.5(7)
C5A C4A C20A C22A -128.1(10)
C3A C4A C20A C22A 52.9(12)
C5A C4A C20A C21A -1.3(11)
C3A C4A C20A C21A 179.7(7)
